data_1510670
loop_
_publ_author_name
'Takei, H.'
'Higashi, I.'
'Bernhard, J.'
'Fukuda, T.'
'Shishido, T.'
'Lebech, B.'
'Harris, P.'

_publ_section_title
;
 Crystal and magnetic structure of Er Rh3 B2 studied by neutron
 diffraction
;
_journal_name_full 'JJAP Series [JJAP=Japanese Journal of Applied Physics]'
_journal_page_first 146
_journal_page_last 147
_journal_volume 10
_journal_year 1994
_chemical_formula_sum 'B2 Er Rh3'
_chemical_name_systematic 'Er Rh3 B2'
_space_group_IT_number 12
_symmetry_space_group_name_Hall '-C 2y'
_symmetry_space_group_name_H-M 'C 1 2/m 1'
_cell_angle_alpha 90
_cell_angle_beta 90.35
_cell_angle_gamma 90
_cell_formula_units_Z 2
_cell_length_a 5.358
_cell_length_b 9.25
_cell_length_c 3.097
_cell_volume 153.489
_citation_journal_id_ASTM JJSEEW
_cod_data_source_file boron_152.cif
_cod_data_source_block B2Er1Rh3
_cod_original_cell_volume 153.4891
_cod_original_formula_sum 'B2 Er1 Rh3'
_cod_database_code 1510670

loop_
_symmetry_equiv_pos_as_xyz
x,y,z
-x,y,-z
-x,-y,-z
x,-y,z
x+1/2,y+1/2,z
-x+1/2,y+1/2,-z
-x+1/2,-y+1/2,-z
x+1/2,-y+1/2,z

loop_
_atom_site_label
_atom_site_type_symbol
_atom_site_fract_x
_atom_site_fract_y
_atom_site_fract_z
_atom_site_occupancy
_atom_site_U_iso_or_equiv
Er1 Er 0 0 0 1 0.0
Rh1 Rh 0 0.5 0.5 1 0.0
Rh2 Rh 0.25 0.25 0.5 1 0.0
B1 B 0 0.336 0 1 0.0
